data_7059279
loop_
_publ_author_name
'Elamathi, C.'
'Fronczek, Frank R.'
'Madankumar, A.'
'Prabhakaran, R.'

_publ_section_title
;
 Synthesis and spectral characterizations of water soluble Cu(ii)
 complexes containing N-heterocyclic chelates: cell-proliferation,
 antioxidant and nucleic acid/serum albumin interactions
;
_journal_issue 10
_journal_name_full 'New Journal of Chemistry'
_journal_page_first 4158
_journal_page_last 4170
_journal_paper_doi 10.1039/C9NJ04136B
_journal_volume 44
_journal_year 2020
_chemical_formula_sum 'C28 H27 Cu F15 N4 O6'
_chemical_formula_weight 864.08
_space_group_IT_number 2
_space_group_name_Hall '-P 1'
_space_group_name_H-M_alt 'P -1'
_symmetry_cell_setting triclinic
_symmetry_space_group_name_H-M 'P -1'
_atom_sites_solution_hydrogens geom
_atom_sites_solution_primary direct
_atom_sites_solution_secondary difmap
_audit_block_doi 10.5517/ccxr9b8
_audit_creation_method SHELXL-97
_audit_update_record
;
2011-12-02 deposited with the CCDC.	2020-02-04 downloaded from the CCDC.
;
_cell_angle_alpha 98.591(12)
_cell_angle_beta 109.128(12)
_cell_angle_gamma 99.938(13)
_cell_formula_units_Z 2
_cell_length_a 10.5903(16)
_cell_length_b 13.106(2)
_cell_length_c 13.493(2)
_cell_measurement_reflns_used 1990
_cell_measurement_temperature 65(2)
_cell_measurement_theta_max 21.29
_cell_measurement_theta_min 2.54
_cell_volume 1699.6(5)
_computing_cell_refinement 'Bruker SAINT'
_computing_data_collection 'Bruker APEX2'
_computing_data_reduction 'Bruker SAINT'
_computing_molecular_graphics 'Bruker SHELXTL'
_computing_publication_material 'Bruker SHELXTL'
_computing_structure_refinement 'SHELXL-97 (Sheldrick, 1997)'
_computing_structure_solution 'SHELXS-97 (Sheldrick, 1990)'
_diffrn_ambient_temperature 65(2)
_diffrn_measured_fraction_theta_full 0.976
_diffrn_measured_fraction_theta_max 0.976
_diffrn_measurement_device_type 'Bruker APEX-II CCD'
_diffrn_measurement_method '\f and \w scans'
_diffrn_radiation_monochromator graphite
_diffrn_radiation_source 'fine-focus sealed tube'
_diffrn_radiation_type MoK\a
_diffrn_radiation_wavelength 0.71073
_diffrn_reflns_av_R_equivalents 0.1537
_diffrn_reflns_av_sigmaI/netI 0.2402
_diffrn_reflns_limit_h_max 14
_diffrn_reflns_limit_h_min -13
_diffrn_reflns_limit_k_max 17
_diffrn_reflns_limit_k_min -17
_diffrn_reflns_limit_l_max 17
_diffrn_reflns_limit_l_min -17
_diffrn_reflns_number 27000
_diffrn_reflns_theta_full 28.39
_diffrn_reflns_theta_max 28.39
_diffrn_reflns_theta_min 1.64
_diffrn_standards_number 0
_exptl_absorpt_coefficient_mu 0.772
_exptl_absorpt_correction_T_max 0.4825
_exptl_absorpt_correction_T_min 0.3808
_exptl_absorpt_correction_type multi-scan
_exptl_crystal_colour dark
_exptl_crystal_density_diffrn 1.688
_exptl_crystal_density_method 'not measured'
_exptl_crystal_description bulk
_exptl_crystal_F_000 870
_exptl_crystal_size_max 0.42
_exptl_crystal_size_mid 0.20
_exptl_crystal_size_min 0.10
_refine_diff_density_max 0.737
_refine_diff_density_min -0.640
_refine_diff_density_rms 0.082
_refine_ls_extinction_method none
_refine_ls_goodness_of_fit_ref 0.754
_refine_ls_hydrogen_treatment constr
_refine_ls_matrix_type full
_refine_ls_number_parameters 490
_refine_ls_number_reflns 8313
_refine_ls_number_restraints 0
_refine_ls_restrained_S_all 0.754
_refine_ls_R_factor_all 0.1823
_refine_ls_R_factor_gt 0.0565
_refine_ls_shift/su_max 0.000
_refine_ls_shift/su_mean 0.000
_refine_ls_structure_factor_coef Fsqd
_refine_ls_weighting_details 'calc w=1/[\s^2^(Fo^2^)+(0.0475P)^2^+0.0000P] where P=(Fo^2^+2Fc^2^)/3'
_refine_ls_weighting_scheme calc
_refine_ls_wR_factor_gt 0.1112
_refine_ls_wR_factor_ref 0.1427
_reflns_number_gt 2826
_reflns_number_total 8313
_reflns_threshold_expression >2sigma(I)
_cod_data_source_file c9nj04136b2.cif
_cod_data_source_block f3f3065
_cod_depositor_comments
;
The following automatic conversions were performed:

data item '_symmetry_cell_setting' value 'Triclinic' was changed to
'triclinic' in accordance with the
/home/data/users/saulius/crontab/automatic-downloads/rss-feeds/RSC/lib/dictionaries/cif_core.dic
dictionary named 'cif_core.dic' version 2.4.2 last updated on
2011-04-26.

Automatic conversion script
Id: cif_fix_values 7556 2019-12-06 15:28:31Z antanas 

 Adding full bibliography for 7059276--7059305.cif.

 Adding full bibliography for 7059276--7059305.cif.
;
_cod_original_cell_volume 1699.7(5)
_cod_original_sg_symbol_H-M P-1
_cod_database_code 7059279

loop_
_symmetry_equiv_pos_as_xyz
'x, y, z'
'-x, -y, -z'

loop_
_atom_site_label
_atom_site_type_symbol
_atom_site_fract_x
_atom_site_fract_y
_atom_site_fract_z
_atom_site_U_iso_or_equiv
_atom_site_adp_type
_atom_site_occupancy
_atom_site_symmetry_multiplicity
_atom_site_calc_flag
_atom_site_refinement_flags
Cu1 Cu 0.0000 0.0000 0.0000 0.0356(2) Uani 1 2 d S
O1 O 0.1535(3) 0.1300(3) 0.0362(2) 0.0466(9) Uani 1 1 d .
C1 C 0.3298(6) 0.2551(4) 0.0260(4) 0.0469(14) Uani 1 1 d .
F1 F 0.2497(4) 0.3136(3) -0.0184(4) 0.1044(14) Uani 1 1 d .
F2 F 0.3839(4) 0.2954(3) 0.1302(3) 0.1086(15) Uani 1 1 d .
F3 F 0.4336(3) 0.2690(2) -0.0084(2) 0.0595(9) Uani 1 1 d .
C2 C 0.2505(5) 0.1401(4) 0.0016(4) 0.0401(13) Uani 1 1 d .
C3 C 0.2940(5) 0.0630(4) -0.0534(4) 0.0433(13) Uani 1 1 d .
H3A H 0.3695 0.0835 -0.0753 0.052 Uiso 1 1 calc R
C4 C 0.2271(5) -0.0442(4) -0.0766(4) 0.0403(13) Uani 1 1 d .
C5 C 0.2772(6) -0.1231(4) -0.1428(5) 0.0495(15) Uani 1 1 d .
F4 F 0.1757(3) -0.1732(2) -0.2340(2) 0.0715(10) Uani 1 1 d .
F5 F 0.3154(3) -0.1982(3) -0.0911(3) 0.0747(10) Uani 1 1 d .
F6 F 0.3816(4) -0.0795(2) -0.1681(3) 0.0942(13) Uani 1 1 d .
O2 O 0.1324(3) -0.0875(3) -0.0514(2) 0.0444(9) Uani 1 1 d .
Cu2 Cu 0.5000 0.5000 0.5000 0.0364(2) Uani 1 2 d S
O3 O 0.5106(3) 0.4439(2) 0.6304(2) 0.0364(8) Uani 1 1 d .
C6 C 0.4896(6) 0.4303(4) 0.7955(4) 0.0442(13) Uani 1 1 d .
F7 F 0.6238(3) 0.4396(2) 0.8367(2) 0.0590(9) Uani 1 1 d .
F8 F 0.4286(3) 0.3267(2) 0.7768(2) 0.0539(8) Uani 1 1 d .
F9 F 0.4538(3) 0.4818(2) 0.8711(2) 0.0569(8) Uani 1 1 d .
C7 C 0.4465(5) 0.4697(4) 0.6906(4) 0.0366(12) Uani 1 1 d .
C8 C 0.3457(5) 0.5281(3) 0.6724(4) 0.0334(12) Uani 1 1 d .
H8A H 0.3068 0.5430 0.7256 0.040 Uiso 1 1 calc R
C9 C 0.3009(4) 0.5648(3) 0.5794(4) 0.0308(11) Uani 1 1 d .
C10 C 0.1886(5) 0.6251(4) 0.5623(4) 0.0398(13) Uani 1 1 d .
F10 F 0.1306(3) 0.6231(2) 0.6371(2) 0.0479(8) Uani 1 1 d .
F11 F 0.2384(3) 0.7278(2) 0.5673(2) 0.0492(8) Uani 1 1 d .
F12 F 0.0882(3) 0.5863(2) 0.4668(2) 0.0518(8) Uani 1 1 d .
O4 O 0.3450(3) 0.5578(2) 0.5023(2) 0.0340(8) Uani 1 1 d .
O01 O 0.0578(3) -0.0148(2) 0.1553(2) 0.0387(8) Uani 1 1 d .
N1 N 0.1772(4) -0.0308(3) 0.2087(3) 0.0353(10) Uani 1 1 d .
C01 C 0.1973(5) -0.1373(4) 0.2286(4) 0.0379(12) Uani 1 1 d .
C02 C 0.1227(5) -0.2234(4) 0.1242(4) 0.0417(13) Uani 1 1 d .
H02A H 0.0231 -0.2312 0.1028 0.063 Uiso 1 1 calc R
H02B H 0.1449 -0.2912 0.1363 0.063 Uiso 1 1 calc R
H02C H 0.1525 -0.2028 0.0670 0.063 Uiso 1 1 calc R
C03 C 0.1299(5) -0.1588(4) 0.3103(4) 0.0487(14) Uani 1 1 d .
H03A H 0.1763 -0.1039 0.3768 0.073 Uiso 1 1 calc R
H03B H 0.1375 -0.2286 0.3257 0.073 Uiso 1 1 calc R
H03C H 0.0325 -0.1575 0.2805 0.073 Uiso 1 1 calc R
C04 C 0.3552(5) -0.1156(3) 0.2732(4) 0.0346(12) Uani 1 1 d .
C05 C 0.4165(5) -0.1299(4) 0.1856(4) 0.0376(12) Uani 1 1 d .
H05A H 0.5169 -0.1151 0.2189 0.056 Uiso 1 1 calc R
H05B H 0.3910 -0.0807 0.1387 0.056 Uiso 1 1 calc R
H05C H 0.3808 -0.2031 0.1431 0.056 Uiso 1 1 calc R
C06 C 0.4149(5) -0.1733(4) 0.3600(4) 0.0466(14) Uani 1 1 d .
H06A H 0.5155 -0.1552 0.3832 0.070 Uiso 1 1 calc R
H06B H 0.3801 -0.2501 0.3315 0.070 Uiso 1 1 calc R
H06C H 0.3880 -0.1521 0.4214 0.070 Uiso 1 1 calc R
N2 N 0.3904(4) 0.0009(3) 0.3186(3) 0.0369(10) Uani 1 1 d .
O02 O 0.5106(3) 0.0511(2) 0.3826(2) 0.0436(9) Uani 1 1 d .
C07 C 0.2856(5) 0.0482(4) 0.2752(4) 0.0344(12) Uani 1 1 d .
C08 C 0.2901(5) 0.1587(4) 0.2994(3) 0.0310(11) Uani 1 1 d .
C09 C 0.4000(5) 0.2417(4) 0.3716(3) 0.0330(11) Uani 1 1 d .
H09A H 0.4876 0.2328 0.4128 0.040 Uiso 1 1 calc R
N3 N 0.3642(4) 0.3344(3) 0.3742(3) 0.0369(10) Uani 1 1 d .
N4 N 0.2324(4) 0.3111(3) 0.3044(3) 0.0354(10) Uani 1 1 d .
C041 C 0.1603(4) 0.3967(3) 0.2884(3) 0.0340(12) Uani 1 1 d .
H04A H 0.2285 0.4631 0.2987 0.041 Uiso 1 1 calc R
H04B H 0.1201 0.4076 0.3448 0.041 Uiso 1 1 calc R
C042 C 0.0482(5) 0.3786(4) 0.1810(4) 0.0398(13) Uani 1 1 d .
H04C H -0.0228 0.3138 0.1705 0.048 Uiso 1 1 calc R
H04D H 0.0866 0.3674 0.1236 0.048 Uiso 1 1 calc R
C043 C -0.0172(5) 0.4729(4) 0.1729(4) 0.0416(13) Uani 1 1 d .
H04E H -0.0467 0.4875 0.2350 0.050 Uiso 1 1 calc R
H04F H 0.0536 0.5360 0.1787 0.050 Uiso 1 1 calc R
C044 C -0.1400(5) 0.4592(4) 0.0704(4) 0.0592(16) Uani 1 1 d .
H04G H -0.1752 0.5236 0.0720 0.089 Uiso 1 1 calc R
H04H H -0.2123 0.3984 0.0648 0.089 Uiso 1 1 calc R
H04I H -0.1118 0.4466 0.0082 0.089 Uiso 1 1 calc R
C010 C 0.1836(5) 0.2069(4) 0.2590(3) 0.0333(12) Uani 1 1 d .
H01A H 0.0937 0.1731 0.2090 0.040 Uiso 1 1 calc R
C1S C 0.1308(5) 0.2198(4) 0.5350(4) 0.0413(13) Uani 1 1 d .
F1S F 0.0718(3) 0.2666(2) 0.4571(2) 0.0523(8) Uani 1 1 d .
F2S F 0.1264(3) 0.2762(2) 0.6269(2) 0.0551(8) Uani 1 1 d .
F3S F 0.2649(3) 0.2361(2) 0.5495(2) 0.0512(8) Uani 1 1 d .
C2S C 0.0630(5) 0.1051(4) 0.5154(4) 0.0366(12) Uani 1 1 d .
C3S C -0.0712(5) 0.0668(4) 0.4472(4) 0.0438(13) Uani 1 1 d .
H3SA H -0.1202 0.1125 0.4104 0.053 Uiso 1 1 calc R
C4S C -0.1348(5) -0.0382(4) 0.4321(4) 0.0413(13) Uani 1 1 d .
H4SA H -0.2282 -0.0647 0.3855 0.062 Uiso 1 1 calc R

loop_
_atom_site_aniso_label
_atom_site_aniso_U_11
_atom_site_aniso_U_22
_atom_site_aniso_U_33
_atom_site_aniso_U_23
_atom_site_aniso_U_13
_atom_site_aniso_U_12
Cu1 0.0338(5) 0.0359(5) 0.0350(5) -0.0029(4) 0.0161(4) 0.0052(4)
O1 0.037(2) 0.061(2) 0.035(2) -0.0088(17) 0.0161(17) 0.0060(18)
C1 0.040(3) 0.053(4) 0.045(3) -0.002(3) 0.021(3) 0.005(3)
F1 0.055(2) 0.056(2) 0.196(4) 0.033(3) 0.033(3) 0.019(2)
F2 0.131(3) 0.096(3) 0.062(2) -0.036(2) 0.051(2) -0.052(2)
F3 0.062(2) 0.0467(19) 0.078(2) 0.0026(16) 0.0452(19) 0.0051(16)
C2 0.029(3) 0.056(4) 0.033(3) 0.004(3) 0.015(2) 0.004(3)
C3 0.039(3) 0.048(4) 0.045(3) -0.001(3) 0.027(3) 0.003(3)
C4 0.035(3) 0.049(4) 0.031(3) 0.004(3) 0.006(2) 0.010(3)
C5 0.062(4) 0.034(3) 0.053(4) 0.002(3) 0.030(3) 0.002(3)
F4 0.085(3) 0.072(2) 0.0477(19) -0.0065(17) 0.0202(19) 0.0178(19)
F5 0.092(3) 0.066(2) 0.071(2) 0.0145(19) 0.027(2) 0.037(2)
F6 0.099(3) 0.054(2) 0.151(4) -0.014(2) 0.097(3) 0.003(2)
O2 0.037(2) 0.054(2) 0.042(2) 0.0114(17) 0.0198(18) -0.0020(18)
Cu2 0.0371(5) 0.0391(6) 0.0339(5) -0.0009(4) 0.0170(4) 0.0104(4)
O3 0.042(2) 0.040(2) 0.0345(18) 0.0041(16) 0.0219(17) 0.0151(17)
C6 0.051(4) 0.053(4) 0.038(3) 0.010(3) 0.025(3) 0.020(3)
F7 0.046(2) 0.090(2) 0.0397(18) 0.0100(16) 0.0128(16) 0.0211(18)
F8 0.070(2) 0.046(2) 0.0520(19) 0.0108(15) 0.0294(16) 0.0146(17)
F9 0.083(2) 0.066(2) 0.0384(16) 0.0075(15) 0.0368(16) 0.0324(18)
C7 0.031(3) 0.029(3) 0.040(3) 0.001(2) 0.010(2) -0.006(2)
C8 0.031(3) 0.037(3) 0.031(3) 0.004(2) 0.011(2) 0.009(2)
C9 0.026(3) 0.024(3) 0.035(3) -0.004(2) 0.007(2) 0.006(2)
C10 0.036(3) 0.045(4) 0.038(3) -0.001(3) 0.019(3) 0.008(3)
F10 0.0475(19) 0.0573(19) 0.0478(17) 0.0049(14) 0.0281(15) 0.0199(15)
F11 0.0531(19) 0.0394(18) 0.0627(19) 0.0020(15) 0.0320(16) 0.0164(15)
F12 0.0406(18) 0.067(2) 0.0418(17) -0.0052(15) 0.0126(15) 0.0156(15)
O4 0.0294(19) 0.038(2) 0.0302(18) -0.0031(15) 0.0107(15) 0.0059(15)
O01 0.034(2) 0.045(2) 0.040(2) 0.0036(16) 0.0182(17) 0.0115(17)
N1 0.040(3) 0.032(3) 0.035(2) 0.000(2) 0.020(2) 0.008(2)
C01 0.042(3) 0.034(3) 0.040(3) 0.006(2) 0.021(3) 0.005(2)
C02 0.047(3) 0.036(3) 0.043(3) 0.002(2) 0.020(3) 0.010(3)
C03 0.055(4) 0.045(3) 0.049(3) 0.002(3) 0.032(3) 0.003(3)
C04 0.041(3) 0.028(3) 0.035(3) -0.002(2) 0.019(2) 0.005(2)
C05 0.043(3) 0.035(3) 0.041(3) 0.005(2) 0.023(3) 0.013(2)
C06 0.062(4) 0.039(3) 0.042(3) 0.003(3) 0.026(3) 0.013(3)
N2 0.037(3) 0.035(3) 0.034(2) -0.0025(19) 0.014(2) 0.002(2)
O02 0.041(2) 0.040(2) 0.041(2) -0.0018(17) 0.0111(18) 0.0049(18)
C07 0.035(3) 0.035(3) 0.034(3) 0.000(2) 0.019(2) 0.004(3)
C08 0.034(3) 0.030(3) 0.033(3) 0.002(2) 0.019(2) 0.008(2)
C09 0.031(3) 0.035(3) 0.035(3) 0.002(2) 0.017(2) 0.009(2)
N3 0.029(2) 0.051(3) 0.032(2) 0.003(2) 0.012(2) 0.015(2)
N4 0.033(2) 0.044(3) 0.032(2) 0.002(2) 0.017(2) 0.012(2)
C041 0.030(3) 0.031(3) 0.039(3) 0.001(2) 0.014(2) 0.005(2)
C042 0.041(3) 0.034(3) 0.043(3) 0.003(2) 0.016(3) 0.011(3)
C043 0.043(3) 0.044(3) 0.039(3) 0.007(2) 0.017(3) 0.011(3)
C044 0.072(4) 0.046(4) 0.053(4) 0.005(3) 0.010(3) 0.027(3)
C010 0.033(3) 0.030(3) 0.031(3) -0.010(2) 0.016(2) -0.003(2)
C1S 0.044(4) 0.042(3) 0.046(3) 0.008(3) 0.029(3) 0.010(3)
F1S 0.055(2) 0.0482(19) 0.062(2) 0.0150(16) 0.0301(16) 0.0116(15)
F2S 0.062(2) 0.0480(19) 0.0562(19) -0.0068(15) 0.0366(16) 0.0005(15)
F3S 0.0392(18) 0.056(2) 0.0589(19) 0.0031(15) 0.0262(15) 0.0034(15)
C2S 0.033(3) 0.042(3) 0.039(3) 0.000(3) 0.023(3) 0.008(3)
C3S 0.045(4) 0.048(4) 0.045(3) 0.011(3) 0.024(3) 0.010(3)
C4S 0.038(3) 0.038(3) 0.042(3) 0.001(3) 0.012(3) 0.008(3)

loop_
_atom_type_symbol
_atom_type_description
_atom_type_scat_dispersion_real
_atom_type_scat_dispersion_imag
_atom_type_scat_source
C C 0.0033 0.0016 'International Tables Vol C Tables 4.2.6.8 and 6.1.1.4'
H H 0.0000 0.0000 'International Tables Vol C Tables 4.2.6.8 and 6.1.1.4'
N N 0.0061 0.0033 'International Tables Vol C Tables 4.2.6.8 and 6.1.1.4'
O O 0.0106 0.0060 'International Tables Vol C Tables 4.2.6.8 and 6.1.1.4'
F F 0.0171 0.0103 'International Tables Vol C Tables 4.2.6.8 and 6.1.1.4'
Cu Cu 0.3201 1.2651 'International Tables Vol C Tables 4.2.6.8 and 6.1.1.4'

loop_
_citation_id
_citation_doi
_citation_year
1 10.1021/ic200444e 2011

loop_
_geom_angle_atom_site_label_1
_geom_angle_atom_site_label_2
_geom_angle_atom_site_label_3
_geom_angle
_geom_angle_site_symmetry_1
_geom_angle_site_symmetry_3
O1 Cu1 O1 180.0 2 .
O1 Cu1 O01 92.39(12) 2 2
O1 Cu1 O01 87.61(12) . 2
O1 Cu1 O01 87.61(12) 2 .
O1 Cu1 O01 92.39(12) . .
O01 Cu1 O01 180.0 2 .
O1 Cu1 O2 93.92(12) 2 .
O1 Cu1 O2 86.08(12) . .
O01 Cu1 O2 81.02(12) 2 .
O01 Cu1 O2 98.98(12) . .
O1 Cu1 O2 86.08(12) 2 2
O1 Cu1 O2 93.92(12) . 2
O01 Cu1 O2 98.98(12) 2 2
O01 Cu1 O2 81.02(12) . 2
O2 Cu1 O2 180.0 . 2
C2 O1 Cu1 127.0(3) . .
F1 C1 F2 108.1(5) . .
F1 C1 F3 106.2(5) . .
F2 C1 F3 105.5(4) . .
F1 C1 C2 110.9(5) . .
F2 C1 C2 111.1(5) . .
F3 C1 C2 114.6(4) . .
O1 C2 C3 129.7(5) . .
O1 C2 C1 112.7(4) . .
C3 C2 C1 117.6(5) . .
C2 C3 C4 120.4(5) . .
O2 C4 C3 130.0(5) . .
O2 C4 C5 113.3(5) . .
C3 C4 C5 116.8(5) . .
F4 C5 F6 107.1(5) . .
F4 C5 F5 106.1(4) . .
F6 C5 F5 107.2(5) . .
F4 C5 C4 110.0(5) . .
F6 C5 C4 114.7(4) . .
F5 C5 C4 111.2(4) . .
C4 O2 Cu1 122.3(3) . .
O4 Cu2 O4 180.00(17) 2_666 .
O4 Cu2 O3 87.59(12) 2_666 .
O4 Cu2 O3 92.41(12) . .
O4 Cu2 O3 92.41(12) 2_666 2_666
O4 Cu2 O3 87.59(12) . 2_666
O3 Cu2 O3 180.00(19) . 2_666
O4 Cu2 N3 95.65(12) 2_666 2_666
O4 Cu2 N3 84.35(12) . 2_666
O3 Cu2 N3 85.03(12) . 2_666
O3 Cu2 N3 94.97(12) 2_666 2_666
O4 Cu2 N3 84.35(12) 2_666 .
O4 Cu2 N3 95.65(12) . .
O3 Cu2 N3 94.97(12) . .
O3 Cu2 N3 85.03(12) 2_666 .
N3 Cu2 N3 180.00(18) 2_666 .
C7 O3 Cu2 123.3(3) . .
F7 C6 F9 107.4(4) . .
F7 C6 F8 107.2(4) . .
F9 C6 F8 107.0(4) . .
F7 C6 C7 112.1(4) . .
F9 C6 C7 112.8(4) . .
F8 C6 C7 109.9(4) . .
O3 C7 C8 127.9(5) . .
O3 C7 C6 113.2(4) . .
C8 C7 C6 118.9(4) . .
C9 C8 C7 121.9(4) . .
O4 C9 C8 128.2(4) . .
O4 C9 C10 112.0(4) . .
C8 C9 C10 119.8(4) . .
F12 C10 F11 107.2(4) . .
F12 C10 F10 107.2(4) . .
F11 C10 F10 106.4(4) . .
F12 C10 C9 112.0(4) . .
F11 C10 C9 111.1(4) . .
F10 C10 C9 112.6(4) . .
C9 O4 Cu2 124.9(3) . .
N1 O01 Cu1 123.5(2) . .
O01 N1 C07 123.4(4) . .
O01 N1 C01 123.0(4) . .
C07 N1 C01 111.4(4) . .
N1 C01 C03 105.2(4) . .
N1 C01 C04 101.0(4) . .
C03 C01 C04 114.6(4) . .
N1 C01 C02 110.3(4) . .
C03 C01 C02 109.0(4) . .
C04 C01 C02 115.9(4) . .
N2 C04 C06 110.5(4) . .
N2 C04 C05 106.0(4) . .
C06 C04 C05 111.1(4) . .
N2 C04 C01 99.9(3) . .
C06 C04 C01 115.1(4) . .
C05 C04 C01 113.3(4) . .
O02 N2 C07 124.4(4) . .
O02 N2 C04 122.2(4) . .
C07 N2 C04 113.0(4) . .
N1 C07 N2 106.5(4) . .
N1 C07 C08 127.3(4) . .
N2 C07 C08 126.1(4) . .
C010 C08 C09 105.0(4) . .
C010 C08 C07 126.6(4) . .
C09 C08 C07 128.3(4) . .
N3 C09 C08 110.8(4) . .
C09 N3 N4 105.1(4) . .
C09 N3 Cu2 125.3(3) . .
N4 N3 Cu2 129.0(3) . .
C010 N4 N3 112.6(4) . .
C010 N4 C041 128.1(4) . .
N3 N4 C041 119.3(4) . .
N4 C041 C042 115.4(4) . .
C041 C042 C043 110.7(4) . .
C044 C043 C042 115.1(4) . .
N4 C010 C08 106.5(4) . .
F1S C1S F3S 107.7(4) . .
F1S C1S F2S 105.9(4) . .
F3S C1S F2S 105.2(4) . .
F1S C1S C2S 113.6(4) . .
F3S C1S C2S 112.8(4) . .
F2S C1S C2S 111.0(4) . .
C3S C2S C4S 120.1(5) . 2_556
C3S C2S C1S 119.9(5) . .
C4S C2S C1S 120.0(5) 2_556 .
C2S C3S C4S 119.8(5) . .
C3S C4S C2S 120.1(5) . 2_556

loop_
_geom_bond_atom_site_label_1
_geom_bond_atom_site_label_2
_geom_bond_distance
_geom_bond_site_symmetry_2
Cu1 O1 2.015(3) 2
Cu1 O1 2.015(3) .
Cu1 O01 2.031(3) 2
Cu1 O01 2.031(3) .
Cu1 O2 2.172(3) .
Cu1 O2 2.172(3) 2
O1 C2 1.256(5) .
C1 F1 1.301(6) .
C1 F2 1.316(5) .
C1 F3 1.322(5) .
C1 C2 1.523(7) .
C2 C3 1.395(6) .
C3 C4 1.398(6) .
C4 O2 1.236(5) .
C4 C5 1.540(7) .
C5 F4 1.322(6) .
C5 F6 1.323(6) .
C5 F5 1.333(6) .
Cu2 O4 1.930(3) 2_666
Cu2 O4 1.930(3) .
Cu2 O3 1.983(3) .
Cu2 O3 1.983(3) 2_666
Cu2 N3 2.426(4) 2_666
Cu2 N3 2.426(4) .
O3 C7 1.263(5) .
C6 F7 1.321(5) .
C6 F9 1.334(5) .
C6 F8 1.346(6) .
C6 C7 1.535(6) .
C7 C8 1.398(6) .
C8 C9 1.378(6) .
C9 O4 1.270(5) .
C9 C10 1.513(6) .
C10 F12 1.330(5) .
C10 F11 1.342(5) .
C10 F10 1.344(5) .
O01 N1 1.304(4) .
N1 C07 1.354(5) .
N1 C01 1.498(5) .
C01 C03 1.530(6) .
C01 C04 1.538(6) .
C01 C02 1.540(6) .
C04 N2 1.490(5) .
C04 C06 1.513(6) .
C04 C05 1.527(6) .
N2 O02 1.273(4) .
N2 C07 1.371(5) .
C07 C08 1.425(6) .
C08 C010 1.383(6) .
C08 C09 1.411(6) .
C09 N3 1.332(5) .
N3 N4 1.354(5) .
N4 C010 1.344(5) .
N4 C041 1.466(5) .
C041 C042 1.496(6) .
C042 C043 1.519(6) .
C043 C044 1.518(6) .
C1S F1S 1.329(5) .
C1S F3S 1.342(5) .
C1S F2S 1.364(5) .
C1S C2S 1.493(6) .
C2S C3S 1.370(6) .
C2S C4S 1.383(6) 2_556
C3S C4S 1.376(6) .
C4S C2S 1.383(6) 2_556
